data_4506271
loop_
_publ_author_name
'Zhang, Xin'
'Huang, Yuan-Yuan'
'Zhang, Ming-Jian'
'Zhang, Jian'
'Yao, Yuan-Gen'

_publ_section_title
;
 A Series of Ca(II) or Ba(II) Inorganic--Organic Hybrid Frameworks Based
 on Aromatic Polycarboxylate Ligands with the Inorganic M--O--M (M = Ca,
 Ba) Connectivity from 1D to 3D
;
_journal_issue 6
_journal_name_full 'Crystal Growth &amp; Design'
_journal_page_first 3231
_journal_paper_doi 10.1021/cg3003756
_journal_volume 12
_journal_year 2012
_chemical_formula_moiety C8H6CaO5
_chemical_formula_sum 'C8 H6 Ca O5'
_chemical_formula_weight 222.21
_chemical_name_systematic
; 
 ? 
;
_space_group_IT_number 14
_symmetry_cell_setting monoclinic
_symmetry_space_group_name_Hall '-P 2ybc'
_symmetry_space_group_name_H-M 'P 1 21/c 1'
_atom_sites_solution_hydrogens geom
_atom_sites_solution_primary direct
_atom_sites_solution_secondary difmap
_audit_creation_method SHELXL-97
_cell_angle_alpha 90.00
_cell_angle_beta 98.910(7)
_cell_angle_gamma 90.00
_cell_formula_units_Z 4
_cell_length_a 11.2023(7)
_cell_length_b 6.6774(4)
_cell_length_c 11.9840(8)
_cell_measurement_reflns_used 832
_cell_measurement_temperature 293(2)
_cell_measurement_theta_max 24.7711
_cell_measurement_theta_min 2.7015
_cell_volume 885.61(10)
_computing_cell_refinement 'Bruker FRAMBO'
_computing_data_collection 'Bruker FRAMBO'
_computing_data_reduction 'Bruker SAINT'
_computing_molecular_graphics 'Bruker SHELXTL'
_computing_publication_material 'Bruker SHELXTL'
_computing_structure_refinement 'SHELXL-97 (Sheldrick, 1997)'
_computing_structure_solution 'SHELXS-97 (Sheldrick, 1990)'
_diffrn_ambient_temperature 293(2)
_diffrn_measured_fraction_theta_full 0.749
_diffrn_measured_fraction_theta_max 0.749
_diffrn_measurement_device_type 'multiwire proportional'
_diffrn_measurement_method 'phi and omega scans'
_diffrn_radiation_monochromator graphite
_diffrn_radiation_source 'fine-focus sealed tube'
_diffrn_radiation_type MoK\a
_diffrn_radiation_wavelength 0.71073
_diffrn_reflns_av_R_equivalents 0.0207
_diffrn_reflns_av_sigmaI/netI 0.0350
_diffrn_reflns_limit_h_max 13
_diffrn_reflns_limit_h_min -9
_diffrn_reflns_limit_k_max 7
_diffrn_reflns_limit_k_min -5
_diffrn_reflns_limit_l_max 14
_diffrn_reflns_limit_l_min -11
_diffrn_reflns_number 2321
_diffrn_reflns_theta_full 24.82
_diffrn_reflns_theta_max 24.82
_diffrn_reflns_theta_min 3.44
_diffrn_standards_decay_% none
_diffrn_standards_interval_count 0
_diffrn_standards_interval_time none
_diffrn_standards_number none
_exptl_absorpt_coefficient_mu 0.699
_exptl_absorpt_correction_T_max 1.00000
_exptl_absorpt_correction_T_min 0.89945
_exptl_absorpt_correction_type multi-scan
_exptl_absorpt_process_details crystalclear
_exptl_crystal_colour colorless
_exptl_crystal_density_diffrn 1.667
_exptl_crystal_density_method 'not measured'
_exptl_crystal_description prism
_exptl_crystal_F_000 490
_exptl_crystal_size_max 0.200
_exptl_crystal_size_mid 0.120
_exptl_crystal_size_min 0.100
_refine_diff_density_max 0.181
_refine_diff_density_min -0.239
_refine_diff_density_rms 0.054
_refine_ls_extinction_method none
_refine_ls_goodness_of_fit_ref 1.065
_refine_ls_hydrogen_treatment constr
_refine_ls_matrix_type full
_refine_ls_number_parameters 127
_refine_ls_number_reflns 1146
_refine_ls_number_restraints 0
_refine_ls_restrained_S_all 1.065
_refine_ls_R_factor_all 0.0367
_refine_ls_R_factor_gt 0.0293
_refine_ls_shift/su_max 0.000
_refine_ls_shift/su_mean 0.000
_refine_ls_structure_factor_coef Fsqd
_refine_ls_weighting_details 'calc w=1/[\s^2^(Fo^2^)+(0.0295P)^2^+0.3960P] where P=(Fo^2^+2Fc^2^)/3'
_refine_ls_weighting_scheme calc
_refine_ls_wR_factor_gt 0.0646
_refine_ls_wR_factor_ref 0.0702
_reflns_number_gt 991
_reflns_number_total 1529
_reflns_threshold_expression >2sigma(I)
_cod_data_source_file cg3003756_si_001.cif
_cod_data_source_block Compound-2
_cod_depositor_comments
;
The following automatic conversions were performed:

'_symmetry_cell_setting' value 'Monoclinic' changed to 'monoclinic'
according to /home/saulius/struct/CIF-dictionaries/cif_core.dic
dictionary named 'cif_core.dic' version 2.4.1 from 2010-06-29.

Automatic conversion script
Id: cif_fix_values 1891 2012-01-12 08:04:46Z andrius 
;
_cod_original_sg_symbol_H-M P2(1)/c
_cod_original_formula_sum C8H6CaO5
_cod_database_code 4506271

loop_
_symmetry_equiv_pos_as_xyz
'x, y, z'
'-x, y+1/2, -z+1/2'
'-x, -y, -z'
'x, -y-1/2, z-1/2'

loop_
_atom_site_label
_atom_site_type_symbol
_atom_site_fract_x
_atom_site_fract_y
_atom_site_fract_z
_atom_site_U_iso_or_equiv
_atom_site_adp_type
_atom_site_occupancy
_atom_site_symmetry_multiplicity
_atom_site_calc_flag
_atom_site_refinement_flags
Ca1 Ca 0.44242(5) 0.11917(7) 0.30615(4) 0.0151(2) Uani 1 1 d .
C1 C 0.7686(2) 0.1401(4) 0.1507(2) 0.0166(7) Uani 1 1 d .
C2 C 0.8635(3) 0.0184(4) 0.1974(2) 0.0287(8) Uani 1 1 d .
H2A H 0.8507 -0.0809 0.2486 0.034 Uiso 1 1 calc R
C3 C 0.9768(3) 0.0438(5) 0.1683(3) 0.0355(8) Uani 1 1 d .
H3A H 1.0408 -0.0353 0.2017 0.043 Uiso 1 1 calc R
C4 C 0.9952(3) 0.1861(5) 0.0896(3) 0.0332(8) Uani 1 1 d .
H4A H 1.0715 0.2021 0.0694 0.040 Uiso 1 1 calc R
C5 C 0.9009(3) 0.3049(4) 0.0410(2) 0.0249(7) Uani 1 1 d .
H5A H 0.9136 0.3988 -0.0133 0.030 Uiso 1 1 calc R
C6 C 0.7871(2) 0.2859(4) 0.0720(2) 0.0172(7) Uani 1 1 d .
C7 C 0.6481(3) 0.1195(4) 0.1867(2) 0.0160(7) Uani 1 1 d .
C8 C 0.6828(2) 0.4060(4) 0.0124(2) 0.0180(7) Uani 1 1 d .
O1 O 0.61207(17) -0.0485(3) 0.21457(15) 0.0231(5) Uani 1 1 d .
O1W O 0.32366(18) 0.0881(3) 0.12435(15) 0.0311(5) Uani 1 1 d .
H1WA H 0.3312 0.1755 0.0743 0.037 Uiso 1 1 d R
H1WB H 0.3358 -0.0156 0.0865 0.037 Uiso 1 1 d R
O2 O 0.58491(16) 0.2742(3) 0.19191(14) 0.0190(5) Uani 1 1 d .
O3 O 0.67011(18) 0.5854(3) 0.04119(15) 0.0260(5) Uani 1 1 d .
O4 O 0.61549(17) 0.3151(3) -0.06410(15) 0.0286(5) Uani 1 1 d .

loop_
_atom_site_aniso_label
_atom_site_aniso_U_11
_atom_site_aniso_U_22
_atom_site_aniso_U_33
_atom_site_aniso_U_23
_atom_site_aniso_U_13
_atom_site_aniso_U_12
Ca1 0.0188(4) 0.0098(3) 0.0170(3) -0.0003(2) 0.0036(3) -0.0011(2)
C1 0.0161(16) 0.0140(14) 0.0196(15) -0.0017(13) 0.0024(13) 0.0008(13)
C2 0.0306(19) 0.0257(17) 0.0295(17) 0.0045(15) 0.0035(15) 0.0073(15)
C3 0.0217(18) 0.041(2) 0.0425(19) 0.0010(18) -0.0005(16) 0.0117(16)
C4 0.0189(18) 0.0427(19) 0.0395(18) -0.0088(18) 0.0091(16) -0.0035(16)
C5 0.0231(17) 0.0246(16) 0.0279(16) -0.0002(15) 0.0070(15) -0.0050(15)
C6 0.0165(16) 0.0170(15) 0.0176(14) -0.0062(13) 0.0007(13) -0.0025(13)
C7 0.0232(17) 0.0144(16) 0.0107(14) -0.0014(12) 0.0029(13) -0.0020(14)
C8 0.0184(16) 0.0233(18) 0.0145(14) 0.0042(14) 0.0093(14) -0.0001(14)
O1 0.0292(12) 0.0094(10) 0.0327(11) 0.0029(9) 0.0111(10) -0.0016(9)
O1W 0.0431(14) 0.0244(11) 0.0232(11) -0.0030(9) -0.0032(10) -0.0004(10)
O2 0.0233(11) 0.0118(10) 0.0236(10) 0.0026(9) 0.0086(9) 0.0036(9)
O3 0.0361(13) 0.0162(11) 0.0286(11) 0.0032(9) 0.0145(10) 0.0054(9)
O4 0.0283(12) 0.0341(12) 0.0205(11) -0.0020(10) -0.0059(10) 0.0045(10)

loop_
_atom_type_symbol
_atom_type_description
_atom_type_scat_dispersion_real
_atom_type_scat_dispersion_imag
_atom_type_scat_source
C C 0.0033 0.0016 'International Tables Vol C Tables 4.2.6.8 and 6.1.1.4'
H H 0.0000 0.0000 'International Tables Vol C Tables 4.2.6.8 and 6.1.1.4'
O O 0.0106 0.0060 'International Tables Vol C Tables 4.2.6.8 and 6.1.1.4'
Ca Ca 0.2262 0.3064 'International Tables Vol C Tables 4.2.6.8 and 6.1.1.4'

loop_
_geom_angle_atom_site_label_1
_geom_angle_atom_site_label_2
_geom_angle_atom_site_label_3
_geom_angle
_geom_angle_site_symmetry_1
_geom_angle_site_symmetry_3
O1 Ca1 O2 157.25(7) 2_655 2_645
O1 Ca1 O4 93.99(7) 2_655 4_566
O2 Ca1 O4 106.09(7) 2_645 4_566
O1 Ca1 O1W 83.34(7) 2_655 .
O2 Ca1 O1W 82.36(6) 2_645 .
O4 Ca1 O1W 156.39(7) 4_566 .
O1 Ca1 O3 90.63(6) 2_655 2_645
O2 Ca1 O3 79.21(6) 2_645 2_645
O4 Ca1 O3 89.42(7) 4_566 2_645
O1W Ca1 O3 114.00(7) . 2_645
O1 Ca1 O2 73.83(6) 2_655 .
O2 Ca1 O2 121.01(5) 2_645 .
O4 Ca1 O2 75.53(6) 4_566 .
O1W Ca1 O2 81.23(6) . .
O3 Ca1 O2 157.25(6) 2_645 .
O1 Ca1 O1 124.73(5) 2_655 .
O2 Ca1 O1 71.48(6) 2_645 .
O4 Ca1 O1 77.01(6) 4_566 .
O1W Ca1 O1 85.25(6) . .
O3 Ca1 O1 142.42(6) 2_645 .
O2 Ca1 O1 50.99(6) . .
O1 Ca1 C7 99.42(7) 2_655 .
O2 Ca1 C7 97.00(7) 2_645 .
O4 Ca1 C7 71.71(7) 4_566 .
O1W Ca1 C7 85.55(7) . .
O3 Ca1 C7 159.07(7) 2_645 .
O2 Ca1 C7 25.64(6) . .
O1 Ca1 C7 25.69(6) . .
O1 Ca1 C8 112.06(7) 2_655 2_645
O2 Ca1 C8 57.65(6) 2_645 2_645
O4 Ca1 C8 92.19(7) 4_566 2_645
O1W Ca1 C8 110.60(7) . 2_645
O3 Ca1 C8 21.88(6) 2_645 2_645
O2 Ca1 C8 166.95(7) . 2_645
O1 Ca1 C8 122.56(7) . 2_645
C7 Ca1 C8 145.69(8) . 2_645
O1 Ca1 Ca1 39.96(4) 2_655 2_655
O2 Ca1 Ca1 154.75(5) 2_645 2_655
O4 Ca1 Ca1 77.48(5) 4_566 2_655
O1W Ca1 Ca1 85.78(5) . 2_655
O3 Ca1 Ca1 126.04(5) 2_645 2_655
O2 Ca1 Ca1 34.58(4) . 2_655
O1 Ca1 Ca1 85.42(4) . 2_655
C7 Ca1 Ca1 59.78(5) . 2_655
C8 Ca1 Ca1 147.55(5) 2_645 2_655
O1 Ca1 Ca1 152.22(5) 2_655 2_645
O2 Ca1 Ca1 37.33(4) 2_645 2_645
O4 Ca1 Ca1 96.09(5) 4_566 2_645
O1W Ca1 Ca1 77.12(5) . 2_645
O3 Ca1 Ca1 115.24(5) 2_645 2_645
O2 Ca1 Ca1 83.75(4) . 2_645
O1 Ca1 Ca1 34.83(4) . 2_645
C7 Ca1 Ca1 59.87(5) . 2_645
C8 Ca1 Ca1 93.36(5) 2_645 2_645
Ca1 Ca1 Ca1 118.07(3) 2_655 2_645
C2 C1 C6 119.9(3) . .
C2 C1 C7 120.2(2) . .
C6 C1 C7 119.9(2) . .
C3 C2 C1 120.3(3) . .
C3 C2 H2A 119.8 . .
C1 C2 H2A 119.8 . .
C4 C3 C2 120.0(3) . .
C4 C3 H3A 120.0 . .
C2 C3 H3A 120.0 . .
C3 C4 C5 120.1(3) . .
C3 C4 H4A 119.9 . .
C5 C4 H4A 119.9 . .
C4 C5 C6 120.7(3) . .
C4 C5 H5A 119.7 . .
C6 C5 H5A 119.7 . .
C5 C6 C1 119.0(3) . .
C5 C6 C8 120.2(2) . .
C1 C6 C8 120.5(2) . .
O1 C7 O2 120.9(2) . .
O1 C7 C1 120.3(2) . .
O2 C7 C1 118.8(2) . .
O1 C7 Ca1 63.52(13) . .
O2 C7 Ca1 58.62(13) . .
C1 C7 Ca1 166.49(18) . .
O4 C8 O3 125.6(3) . .
O4 C8 C6 115.2(2) . .
O3 C8 C6 119.2(2) . .
O4 C8 Ca1 116.69(17) . 2_655
O3 C8 Ca1 44.87(12) . 2_655
C6 C8 Ca1 108.26(16) . 2_655
C7 O1 Ca1 157.36(17) . 2_645
C7 O1 Ca1 90.79(15) . .
Ca1 O1 Ca1 105.21(7) 2_645 .
Ca1 O1W H1WA 118.9 . .
Ca1 O1W H1WB 116.5 . .
H1WA O1W H1WB 98.1 . .
C7 O2 Ca1 152.76(17) . 2_655
C7 O2 Ca1 95.74(15) . .
Ca1 O2 Ca1 108.09(7) 2_655 .
C8 O3 Ca1 113.25(15) . 2_655
C8 O4 Ca1 137.93(18) . 4_565

loop_
_geom_bond_atom_site_label_1
_geom_bond_atom_site_label_2
_geom_bond_distance
_geom_bond_site_symmetry_2
Ca1 O1 2.3046(18) 2_655
Ca1 O2 2.3246(17) 2_645
Ca1 O4 2.331(2) 4_566
Ca1 O1W 2.3794(19) .
Ca1 O3 2.3876(19) 2_645
Ca1 O2 2.4840(17) .
Ca1 O1 2.5916(18) .
Ca1 C7 2.895(3) .
Ca1 C8 3.109(3) 2_645
Ca1 Ca1 3.8937(6) 2_655
Ca1 Ca1 3.8937(6) 2_645
C1 C2 1.385(4) .
C1 C6 1.393(4) .
C1 C7 1.486(4) .
C2 C3 1.378(4) .
C2 H2A 0.9300 .
C3 C4 1.376(4) .
C3 H3A 0.9300 .
C4 C5 1.376(4) .
C4 H4A 0.9300 .
C5 C6 1.388(3) .
C5 H5A 0.9300 .
C6 C8 1.504(4) .
C7 O1 1.255(3) .
C7 O2 1.259(3) .
C8 O4 1.250(3) .
C8 O3 1.261(3) .
C8 Ca1 3.109(3) 2_655
O1 Ca1 2.3046(18) 2_645
O1W H1WA 0.8500 .
O1W H1WB 0.8500 .
O2 Ca1 2.3246(17) 2_655
O3 Ca1 2.3876(19) 2_655
O4 Ca1 2.331(2) 4_565
